data_2010246
loop_
_publ_author_name
'Kakehi, A.'
'Kitajima, K.'
'Ito, S.'
'Takusagawa, N.'

_publ_section_title
;
 Structures of pyrazolo[1,5-<i>a</i>]pyridine derivatives
;
_journal_issue 12
_journal_name_full 'Acta Crystallographica Section C'
_journal_page_first 1998
_journal_page_last 2000
_journal_paper_doi 10.1107/S0108270194004749
_journal_volume 50
_journal_year 1994
_chemical_formula_sum 'C15 H11 Cl N2 O S2'
_chemical_formula_weight 334.84
_space_group_IT_number 14
_symmetry_cell_setting monoclinic
_symmetry_space_group_name_Hall '-P 2ybc'
_symmetry_space_group_name_H-M 'P 1 21/c 1'
_atom_type_scat_source IntTabIV
_cell_angle_alpha 90
_cell_angle_beta 115.880(6)
_cell_angle_gamma 90
_cell_formula_units_Z 4
_cell_length_a 16.940(2)
_cell_length_b 5.6800(10)
_cell_length_c 17.3880(10)
_cell_measurement_reflns_used 25
_cell_measurement_temperature 293
_cell_measurement_theta_max 17.92
_cell_measurement_theta_min 15.02
_cell_volume 1505.3(3)
_diffrn_measurement_device 'Rigaku AFC5S'
_diffrn_measurement_method \w-2\q
_diffrn_radiation_type MoK\a
_diffrn_radiation_wavelength 0.71069
_diffrn_reflns_av_R_equivalents 0.033
_diffrn_reflns_limit_h_max 21
_diffrn_reflns_limit_h_min 0
_diffrn_reflns_limit_k_max 7
_diffrn_reflns_limit_k_min 0
_diffrn_reflns_limit_l_max 18
_diffrn_reflns_limit_l_min -22
_diffrn_reflns_number 3935
_diffrn_reflns_theta_max 27.5
_diffrn_standards_decay_% 0.0
_diffrn_standards_interval_count 150
_diffrn_standards_number 3
_exptl_absorpt_coefficient_mu 0.517
_exptl_absorpt_correction_type none
_exptl_crystal_colour Colourless
_exptl_crystal_density_diffrn 1.477
_exptl_crystal_description Needle
_exptl_crystal_size_max 0.54
_exptl_crystal_size_mid 0.20
_exptl_crystal_size_min 0.16
_refine_diff_density_max 0.23
_refine_diff_density_min -0.28
_refine_ls_extinction_coef 0.65716E-6
_refine_ls_extinction_method analytical
_refine_ls_goodness_of_fit_obs 1.29
_refine_ls_number_parameters 235
_refine_ls_number_reflns 1522
_refine_ls_R_factor_obs 0.043
_refine_ls_shift/esd_max 0.05
_refine_ls_structure_factor_coef F
_refine_ls_weighting_details 'w= 4F~o~^2^/\s^2^(F~o~^2^)'
_refine_ls_weighting_scheme calc
_refine_ls_wR_factor_obs 0.046
_reflns_number_observed 1522
_reflns_number_total 3810
_reflns_observed_criterion I>3.00\s(I)
_cod_data_source_file as1112.cif
_cod_data_source_block 2b
_cod_depositor_comments
;
The following automatic conversions were performed:

'_refine_ls_weighting_scheme' value 'w= 4F~o~^2^/\s^2^(F~o~^2^)' was
changed to 'calc'. New tag '_refine_ls_weighting_details' was
created. The value of the new tag was set to 'w=
4F~o~^2^/\s^2^(F~o~^2^)'.

Automatic conversion script
Id: cif_fix_values 3143 2015-03-26 13:38:13Z robertas 
;
_cod_original_cell_volume 1505.4(4)
_cod_original_sg_symbol_H-M 'P 21/c'
_cod_original_formula_sum 'C15 H11 Cl1 N2 O1 S2'
_cod_database_code 2010246

loop_
_symmetry_equiv_pos_as_xyz
x,y,z
x,1/2-y,1/2+z
-x,-y,-z
-x,1/2+y,1/2-z

loop_
_atom_site_label
_atom_site_fract_x
_atom_site_fract_y
_atom_site_fract_z
Cl(1) -.04162(9) -.3077(3) .62410(10)
S(1) .23187(8) .5973(3) .39629(9)
S(2) .29709(8) .1626(2) .54622(8)
O(1) .2612(2) .4724(6) .6397(2)
N(1) .4683(2) .6488(6) .5680(2)
N(2) .4006(2) .7302(6) .4943(2)
C(1) .3360(3) .5759(8) .4817(3)
C(2) .3601(3) .4000(8) .5431(3)
C(3) .4475(3) .4481(8) .6002(3)
C(4) .5119(3) .3497(9) .6751(3)
C(5) .5920(3) .4529(10) .7136(3)
C(6) .6108(3) .6585(10) .6790(3)
C(7) .5494(3) .7520(9) .6063(3)
C(8) .2426(5) .8474(13) .3387(4)
C(9) .2423(3) .2828(8) .6046(3)
C(10) .1730(3) .1306(8) .6093(3)
C(11) .1333(3) .1967(11) .6602(3)
C(12) .0676(3) .0614(11) .6652(3)
C(13) .0421(3) -.1398(10) .6187(3)
C(14) .0808(3) -.2140(10) .5681(4)
C(15) .1457(3) -.0780(9) .5634(3)
H(1) .498(2) .215(7) .696(2)
H(2) .636(3) .386(8) .761(3)
H(3) .669(3) .730(8) .708(3)
H(4) .555(2) .897(7) .580(2)
H(5) .258(4) .980(10) .371(4)
H(6) .191(4) .850(10) .291(4)
H(7) .288(4) .830(10) .324(4)
H(8) .144(3) .343(8) .683(3)
H(9) .037(3) .129(9) .694(3)
H(10) .064(3) -.340(8) .537(3)
H(11) .171(2) -.125(7) .529(2)

loop_
_geom_angle_atom_site_label_1
_geom_angle_atom_site_label_2
_geom_angle_atom_site_label_3
_geom_angle
_geom_angle_publ_flag
N(2) N(1) C(3) 113.5(3) yes
N(2) N(1) C(7) 124.2(4) yes
C(3) N(1) C(7) 122.3(4) yes
N(1) N(2) C(1) 102.8(3) yes
N(2) C(1) C(2) 113.5(4) yes
C(1) C(2) C(3) 105.6(4) yes
N(1) C(3) C(2) 104.5(4) yes
N(1) C(3) C(4) 118.2(4) yes
C(2) C(3) C(4) 137.2(4) yes
C(3) C(4) C(5) 119.5(5) yes
C(4) C(5) C(6) 120.7(5) yes
C(5) C(6) C(7) 120.0(5) yes
N(1) C(7) C(6) 119.2(5) yes
S(1) C(1) N(2) 122.9(3) yes
S(1) C(1) C(2) 123.6(3) yes
S(2) C(2) C(1) 127.3(3) yes
S(2) C(2) C(3) 127.0(3) yes
C(1) S(1) C(8) 102.7(3) no
C(2) S(2) C(9) 101.5(2) no
C(3) C(4) H(1) 118(2) no
C(5) C(4) H(1) 123(2) no
C(4) C(5) H(2) 120(3) no
C(6) C(5) H(2) 119(3) no
C(5) C(6) H(3) 119(3) no
C(7) C(6) H(3) 121(3) no
N(1) C(7) H(4) 115(2) no
C(6) C(7) H(4) 126(2) no
S(1) C(8) H(5) 113(4) no
S(1) C(8) H(6) 104(4) no
S(1) C(8) H(7) 112(4) no
S(2) C(9) O(1) 122.7(3) no
S(2) C(9) C(10) 115.3(3) no
O(1) C(9) C(10) 122.0(4) no
C(9) C(10) C(11) 119.7(4) no
C(9) C(10) C(15) 122.4(4) no
C(11) C(10) C(15) 117.9(4) no
C(10) C(11) C(12) 121.3(5) no
C(10) C(11) H(8) 118(3) no
C(12) C(11) H(8) 120(3) no
C(11) C(12) C(13) 119.0(5) no
C(11) C(12) H(9) 117(3) no
C(13) C(12) H(9) 123(3) no
Cl(1) C(13) C(12) 118.9(4) no
Cl(1) C(13) C(14) 119.6(4) no
C(12) C(13) C(14) 121.5(5) no
C(13) C(14) C(15) 118.9(5) no
C(13) C(14) H(10) 122(3) no
C(15) C(14) H(10) 119(3) no
C(10) C(15) C(14) 121.2(5) no

loop_
_geom_bond_atom_site_label_1
_geom_bond_atom_site_label_2
_geom_bond_site_symmetry_1
_geom_bond_site_symmetry_2
_geom_bond_distance
_geom_bond_publ_flag
N(1) N(2) . . 1.375(5) yes
N(1) C(3) . . 1.382(5) yes
N(1) C(7) . . 1.369(5) yes
C(1) C(2) . . 1.388(6) yes
C(2) C(3) . . 1.403(6) yes
C(3) C(4) . . 1.400(6) yes
C(4) C(5) . . 1.357(6) yes
C(5) C(6) . . 1.412(7) yes
C(6) C(7) . . 1.347(7) yes
S(1) C(1) . . 1.745(4) yes
S(2) C(2) . . 1.735(4) yes
Cl(1) C(13) . . 1.745(5) no
S(1) C(8) . . 1.792(6) no
S(2) C(9) . . 1.782(5) no
O(1) C(9) . . 1.210(5) no
N(2) C(1) . . 1.343(5) no
C(4) H(1) . . 0.92(4) no
C(5) H(2) . . 0.92(4) no
C(6) H(3) . . 0.98(4) no
C(7) H(4) . . 0.97(4) no
C(8) H(5) . . 0.92(6) no
C(8) H(6) . . 0.90(6) no
C(8) H(7) . . 0.91(6) no
C(9) C(10) . . 1.490(6) no
C(10) C(11) . . 1.376(6) no
C(10) C(15) . . 1.390(6) no
C(11) C(12) . . 1.386(7) no
C(11) H(8) . . 0.90(4) no
C(12) C(13) . . 1.357(7) no
C(12) H(9) . . 0.95(5) no
C(13) C(14) . . 1.372(7) no
C(14) C(15) . . 1.376(7) no
C(14) H(10) . . 0.86(4) no
C(15) H(11) . . 0.91(4) no
